data_7215391
loop_
_publ_author_name
'Li, Yun-Wu'
'Zhao, Jiong-Peng'
'Wang, Li-Fu'
'Bu, Xian-He'

_publ_section_title
;
 An Fe-based MOF constructed from paddle-wheel and rod-shaped SBUs
 involved in situ generated acetate
;
_journal_issue 20
_journal_name_full CrystEngComm
_journal_page_first 6002
_journal_paper_doi 10.1039/c1ce05470h
_journal_volume 13
_journal_year 2011
_chemical_formula_sum 'C41 H40 Fe5 N3 O24'
_chemical_formula_weight 1238.01
_chemical_name_systematic
;
?
;
_space_group_IT_number 15
_symmetry_cell_setting monoclinic
_symmetry_space_group_name_Hall '-C 2yc'
_symmetry_space_group_name_H-M 'C 1 2/c 1'
_atom_sites_solution_hydrogens geom
_atom_sites_solution_primary direct
_atom_sites_solution_secondary difmap
_audit_creation_method SHELXL-97
_cell_angle_alpha 90.00
_cell_angle_beta 102.27(3)
_cell_angle_gamma 90.00
_cell_formula_units_Z 4
_cell_length_a 33.747(7)
_cell_length_b 12.808(3)
_cell_length_c 14.155(3)
_cell_measurement_temperature 293(2)
_cell_volume 5978(2)
_computing_structure_refinement 'SHELXL-97 (Sheldrick, 1997)'
_computing_structure_solution 'SHELXS-97 (Sheldrick, 1990)'
_diffrn_ambient_temperature 293(2)
_diffrn_measured_fraction_theta_full 0.997
_diffrn_measured_fraction_theta_max 0.997
_diffrn_measurement_device_type 'CCD area detector'
_diffrn_measurement_method \w
_diffrn_radiation_monochromator graphite
_diffrn_radiation_source 'fine-focus sealed tube'
_diffrn_radiation_type MoK\a
_diffrn_radiation_wavelength 0.71073
_diffrn_reflns_av_R_equivalents 0.0737
_diffrn_reflns_av_sigmaI/netI 0.0625
_diffrn_reflns_limit_h_max 43
_diffrn_reflns_limit_h_min -43
_diffrn_reflns_limit_k_max 16
_diffrn_reflns_limit_k_min -16
_diffrn_reflns_limit_l_max 18
_diffrn_reflns_limit_l_min -18
_diffrn_reflns_number 30780
_diffrn_reflns_theta_full 27.48
_diffrn_reflns_theta_max 27.48
_diffrn_reflns_theta_min 3.05
_exptl_absorpt_coefficient_mu 1.257
_exptl_absorpt_correction_T_max 0.7872
_exptl_absorpt_correction_T_min 0.7198
_exptl_absorpt_correction_type multi-scan
_exptl_absorpt_process_details CrystalClear
_exptl_crystal_colour yellow
_exptl_crystal_density_diffrn 1.375
_exptl_crystal_density_method 'not measured'
_exptl_crystal_description block
_exptl_crystal_F_000 2516
_exptl_crystal_size_max 0.28
_exptl_crystal_size_mid 0.23
_exptl_crystal_size_min 0.20
_platon_squeeze_details
;

In order to subtract the contribution from the disordered solvent molecules,
the SQUEEZE command was applied, which gave a new HKL file.
There is 0 residual electron in four voids per unit cell.
This residual electron density show that there is no orther solvent molecule.
So SQUEEZE removed none of solvent molecule per formula unit.
This value calculated based upon volume/count_electrons analysis,
combining with elemental analyses, and TG analyses.
See ref. O.V. Dolomanov, D. B. Cordes, N. R. Champness, A. J. Blake,
L. R. Hanton, G. B. Jameson, M. Schroder and C. Wilson. Chem. Commun.,
2004, 642.
;
_refine_diff_density_max 0.829
_refine_diff_density_min -0.622
_refine_diff_density_rms 0.122
_refine_ls_extinction_method none
_refine_ls_goodness_of_fit_ref 1.023
_refine_ls_hydrogen_treatment constr
_refine_ls_matrix_type full
_refine_ls_number_parameters 419
_refine_ls_number_reflns 6841
_refine_ls_number_restraints 361
_refine_ls_restrained_S_all 1.001
_refine_ls_R_factor_all 0.0992
_refine_ls_R_factor_gt 0.0717
_refine_ls_shift/su_max 0.001
_refine_ls_shift/su_mean 0.000
_refine_ls_structure_factor_coef Fsqd
_refine_ls_weighting_details 'calc w=1/[\s^2^(Fo^2^)+(0.0892P)^2^+39.7320P] where P=(Fo^2^+2Fc^2^)/3'
_refine_ls_weighting_scheme calc
_refine_ls_wR_factor_gt 0.1679
_refine_ls_wR_factor_ref 0.1829
_reflns_number_gt 5224
_reflns_number_total 6841
_reflns_threshold_expression >2sigma(I)
_cod_data_source_file c1ce05470h.txt
_cod_data_source_block x
_cod_depositor_comments
;
The following automatic conversions were performed:

'_symmetry_cell_setting' value 'Monoclinic' changed to 'monoclinic'
according to
/usr/data/users/saulius/automatic-downloads/retrospective/RSC/lib/dictionaries/cif_core.dic
dictionary named 'cif_core.dic' version 2.4.2 from
2011-04-26.

'_exptl_absorpt_correction_type' value 'Multi-scan'
changed to 'multi-scan' according to
/usr/data/users/saulius/automatic-downloads/retrospective/RSC/lib/dictionaries/cif_core.dic
dictionary named 'cif_core.dic' version 2.4.2 from 2011-04-26.

Automatic conversion script
Id: cif_fix_values 2281 2013-09-26 08:29:07Z andrius 
;
_cod_original_cell_volume 5979(2)
_cod_original_sg_symbol_H-M C2/c
_cod_database_code 7215391

loop_
_symmetry_equiv_pos_as_xyz
'x, y, z'
'-x, y, -z+1/2'
'x+1/2, y+1/2, z'
'-x+1/2, y+1/2, -z+1/2'
'-x, -y, -z'
'x, -y, z-1/2'
'-x+1/2, -y+1/2, -z'
'x+1/2, -y+1/2, z-1/2'

loop_
_atom_site_label
_atom_site_type_symbol
_atom_site_fract_x
_atom_site_fract_y
_atom_site_fract_z
_atom_site_U_iso_or_equiv
_atom_site_adp_type
_atom_site_occupancy
_atom_site_symmetry_multiplicity
_atom_site_calc_flag
_atom_site_refinement_flags
_atom_site_disorder_assembly
_atom_site_disorder_group
Fe1 Fe 0.5000 0.5000 0.5000 0.0135(2) Uani 1 2 d S . .
Fe2 Fe 0.48092(2) 0.73501(5) 0.35519(4) 0.01687(17) Uani 1 1 d U . .
Fe3 Fe 0.28460(2) 0.81893(6) 0.00727(5) 0.0282(2) Uani 1 1 d . . .
O1 O 0.43584(10) 0.5219(3) 0.4465(3) 0.0294(8) Uani 1 1 d . . .
O2 O 0.42770(10) 0.6803(3) 0.3795(3) 0.0302(8) Uani 1 1 d . . .
O3 O 0.30355(14) 0.7461(3) 0.1382(3) 0.0495(11) Uani 1 1 d . . .
O4 O 0.25053(12) 0.6384(4) 0.1265(3) 0.0506(12) Uani 1 1 d . . .
O5 O 0.25215(13) 0.4123(4) 0.4267(3) 0.0572(13) Uani 1 1 d . . .
O6 O 0.30711(14) 0.3122(4) 0.4473(4) 0.0585(13) Uani 1 1 d . . .
O7 O 0.54186(10) 0.6961(3) 0.3032(2) 0.0270(7) Uani 1 1 d U . .
O8 O 0.51005(10) 0.5850(2) 0.3759(2) 0.0229(7) Uani 1 1 d . . .
O9 O 0.49689(13) 0.3659(2) 0.4197(2) 0.0327(9) Uani 1 1 d . . .
O10 O 0.49899(12) 0.2156(3) 0.5020(2) 0.0300(8) Uani 1 1 d . . .
O11 O 0.48530(13) -0.1150(2) 0.3141(2) 0.0326(9) Uani 1 1 d . . .
O12 O 0.32914(18) 0.9203(6) -0.0041(6) 0.105(2) Uani 1 1 d . . .
C1 C 0.37007(14) 0.5727(4) 0.3671(4) 0.0288(11) Uani 1 1 d . . .
C2 C 0.34780(16) 0.6330(4) 0.2916(4) 0.0315(11) Uani 1 1 d . . .
H2 H 0.3605 0.6870 0.2657 0.038 Uiso 1 1 calc R . .
C3 C 0.30745(16) 0.6133(4) 0.2553(4) 0.0331(12) Uani 1 1 d . . .
C4 C 0.28754(17) 0.5369(5) 0.2987(4) 0.0388(13) Uani 1 1 d . . .
H4 H 0.2598 0.5262 0.2771 0.047 Uiso 1 1 calc R . .
C5 C 0.30928(17) 0.4767(5) 0.3744(4) 0.0389(13) Uani 1 1 d . . .
C6 C 0.35087(15) 0.4931(4) 0.4063(4) 0.0322(12) Uani 1 1 d . . .
H6 H 0.3658 0.4504 0.4541 0.039 Uiso 1 1 calc R . .
C7 C 0.41532(14) 0.5934(4) 0.4020(3) 0.0230(10) Uani 1 1 d . . .
C8 C 0.28514(17) 0.6713(5) 0.1664(4) 0.0368(13) Uani 1 1 d . . .
C9 C 0.28769(18) 0.3933(5) 0.4200(4) 0.0432(15) Uani 1 1 d . . .
C10 C 0.53957(15) 0.6056(4) 0.3371(3) 0.0219(9) Uani 1 1 d . . .
C11 C 0.56949(19) 0.5234(5) 0.3268(5) 0.0471(16) Uani 1 1 d . . .
H11A H 0.5677 0.4671 0.3704 0.071 Uiso 1 1 calc R . .
H11B H 0.5963 0.5524 0.3418 0.071 Uiso 1 1 calc R . .
H11C H 0.5638 0.4978 0.2616 0.071 Uiso 1 1 calc R . .
C12 C 0.49791(16) 0.2095(3) 0.3348(3) 0.0226(10) Uani 1 1 d . . .
C13 C 0.49724(17) 0.1001(3) 0.3336(3) 0.0266(11) Uani 1 1 d . . .
H13 H 0.4949 0.0635 0.3890 0.032 Uiso 1 1 calc R . .
C14 C 0.5000 0.0457(5) 0.2500 0.0257(15) Uani 1 2 d S . .
C15 C 0.5000 0.2630(5) 0.2500 0.0256(15) Uani 1 2 d S . .
H15 H 0.5000 0.3356 0.2500 0.031 Uiso 1 2 calc SR . .
C16 C 0.49768(15) 0.2680(4) 0.4261(3) 0.0232(10) Uani 1 1 d . . .
C17 C 0.5000 -0.0710(5) 0.2500 0.0264(15) Uani 1 2 d S . .
N1 N 0.3860(7) 1.006(2) -0.020(3) 0.171(5) Uani 0.50 1 d PDU A 1
C18 C 0.3621(10) 0.918(3) -0.003(5) 0.173(5) Uani 0.50 1 d PDU A 1
C19 C 0.3879(8) 0.838(3) 0.059(3) 0.170(6) Uani 0.50 1 d PDU A 1
H19A H 0.3708 0.7848 0.0770 0.254 Uiso 0.50 1 calc PR A 1
H19B H 0.4031 0.8710 0.1165 0.254 Uiso 0.50 1 calc PR A 1
H19C H 0.4062 0.8071 0.0240 0.254 Uiso 0.50 1 calc PR A 1
C20 C 0.4289(7) 0.994(3) -0.018(3) 0.177(5) Uani 0.50 1 d PDU A 1
H20A H 0.4368 0.9230 -0.0026 0.265 Uiso 0.50 1 calc PR A 1
H20B H 0.4442 1.0394 0.0306 0.265 Uiso 0.50 1 calc PR A 1
H20C H 0.4341 1.0119 -0.0798 0.265 Uiso 0.50 1 calc PR A 1
C21 C 0.3699(9) 1.095(2) -0.081(3) 0.184(6) Uani 0.50 1 d PDU A 1
H21A H 0.3492 1.1291 -0.0549 0.276 Uiso 0.50 1 calc PR A 1
H21B H 0.3586 1.0711 -0.1452 0.276 Uiso 0.50 1 calc PR A 1
H21C H 0.3914 1.1439 -0.0827 0.276 Uiso 0.50 1 calc PR A 1
N1B N 0.3762(6) 1.011(3) -0.057(3) 0.176(5) Uani 0.50 1 d PDU A 2
C18B C 0.3646(10) 0.933(4) 0.004(4) 0.170(5) Uani 0.50 1 d PDU A 2
C19B C 0.4020(9) 0.870(3) 0.044(3) 0.183(6) Uani 0.50 1 d PDU A 2
H19D H 0.3954 0.8146 0.0839 0.274 Uiso 0.50 1 calc PR A 2
H19E H 0.4221 0.9146 0.0830 0.274 Uiso 0.50 1 calc PR A 2
H19F H 0.4126 0.8413 -0.0077 0.274 Uiso 0.50 1 calc PR A 2
C20B C 0.4172(7) 1.049(3) -0.053(3) 0.176(5) Uani 0.50 1 d PDU A 2
H20D H 0.4365 0.9984 -0.0217 0.264 Uiso 0.50 1 calc PR A 2
H20E H 0.4211 1.1135 -0.0182 0.264 Uiso 0.50 1 calc PR A 2
H20F H 0.4210 1.0602 -0.1180 0.264 Uiso 0.50 1 calc PR A 2
C21B C 0.3427(8) 1.076(3) -0.108(3) 0.185(6) Uani 0.50 1 d PDU A 2
H21D H 0.3175 1.0398 -0.1107 0.277 Uiso 0.50 1 calc PR A 2
H21E H 0.3461 1.0889 -0.1726 0.277 Uiso 0.50 1 calc PR A 2
H21F H 0.3425 1.1405 -0.0744 0.277 Uiso 0.50 1 calc PR A 2
N2 N 0.3517(16) 0.203(4) 0.205(4) 0.165(11) Uani 0.25 1 d PDU B 1
H2A H 0.3656 0.1594 0.1734 0.198 Uiso 0.25 1 calc PR B 1
H2B H 0.3396 0.1616 0.2416 0.198 Uiso 0.25 1 calc PR B 1
C22 C 0.3828(17) 0.259(5) 0.273(4) 0.162(12) Uani 0.25 1 d PDU B 1
H22A H 0.3746 0.3302 0.2767 0.243 Uiso 0.25 1 calc PR B 1
H22B H 0.4079 0.2564 0.2514 0.243 Uiso 0.25 1 calc PR B 1
H22C H 0.3863 0.2269 0.3354 0.243 Uiso 0.25 1 calc PR B 1
C23 C 0.3189(17) 0.242(5) 0.130(4) 0.167(12) Uani 0.25 1 d PDU B 1
H23A H 0.3062 0.2998 0.1554 0.251 Uiso 0.25 1 calc PR B 1
H23B H 0.2993 0.1878 0.1103 0.251 Uiso 0.25 1 calc PR B 1
H23C H 0.3294 0.2650 0.0759 0.251 Uiso 0.25 1 calc PR B 1
N2B N 0.3635(17) 0.245(4) 0.173(4) 0.169(11) Uani 0.25 1 d PDU C 2
C22B C 0.3929(18) 0.228(5) 0.113(5) 0.167(12) Uani 0.25 1 d PDU C 2
H22D H 0.4068 0.1635 0.1310 0.250 Uiso 0.25 1 calc PR C 2
H22E H 0.4120 0.2845 0.1223 0.250 Uiso 0.25 1 calc PR C 2
H22F H 0.3791 0.2252 0.0465 0.250 Uiso 0.25 1 calc PR C 2
C23B C 0.3416(19) 0.344(5) 0.156(5) 0.170(12) Uani 0.25 1 d PDU C 2
H23D H 0.3226 0.3485 0.1977 0.256 Uiso 0.25 1 calc PR C 2
H23E H 0.3273 0.3471 0.0899 0.256 Uiso 0.25 1 calc PR C 2
H23F H 0.3605 0.4006 0.1695 0.256 Uiso 0.25 1 calc PR C 2

loop_
_atom_site_aniso_label
_atom_site_aniso_U_11
_atom_site_aniso_U_22
_atom_site_aniso_U_33
_atom_site_aniso_U_23
_atom_site_aniso_U_13
_atom_site_aniso_U_12
Fe1 0.0213(4) 0.0076(4) 0.0117(4) -0.0005(3) 0.0037(3) 0.0012(3)
Fe2 0.0300(4) 0.0092(3) 0.0133(3) 0.0009(2) 0.0087(2) -0.0002(2)
Fe3 0.0217(4) 0.0314(4) 0.0299(4) 0.0033(3) 0.0023(3) 0.0033(3)
O1 0.0187(16) 0.0329(19) 0.0342(19) 0.0156(15) 0.0002(14) 0.0029(14)
O2 0.0252(18) 0.0275(19) 0.040(2) 0.0058(15) 0.0118(15) -0.0019(14)
O3 0.051(3) 0.050(3) 0.044(2) 0.020(2) 0.000(2) 0.005(2)
O4 0.035(2) 0.071(3) 0.038(2) 0.017(2) -0.0103(18) 0.006(2)
O5 0.039(2) 0.070(3) 0.063(3) 0.010(2) 0.011(2) -0.021(2)
O6 0.049(3) 0.056(3) 0.066(3) 0.023(3) 0.004(2) -0.019(2)
O7 0.0324(16) 0.0266(18) 0.0245(17) 0.0057(14) 0.0121(14) -0.0018(14)
O8 0.0337(18) 0.0196(16) 0.0194(15) 0.0073(13) 0.0145(14) 0.0064(14)
O9 0.073(3) 0.0109(15) 0.0141(16) -0.0056(12) 0.0096(16) 0.0009(16)
O10 0.064(2) 0.0152(16) 0.0119(14) -0.0003(12) 0.0098(15) -0.0035(16)
O11 0.074(3) 0.0086(15) 0.0205(16) 0.0019(13) 0.0219(17) -0.0007(16)
O12 0.054(4) 0.110(5) 0.152(7) 0.015(5) 0.025(4) -0.042(4)
C1 0.021(2) 0.036(3) 0.028(2) 0.007(2) 0.002(2) 0.000(2)
C2 0.031(3) 0.037(3) 0.027(3) 0.012(2) 0.007(2) -0.002(2)
C3 0.028(3) 0.041(3) 0.029(3) 0.008(2) 0.004(2) 0.007(2)
C4 0.027(3) 0.049(3) 0.039(3) 0.010(3) 0.005(2) -0.003(2)
C5 0.035(3) 0.041(3) 0.040(3) 0.012(3) 0.005(2) -0.008(2)
C6 0.024(2) 0.035(3) 0.034(3) 0.013(2) -0.001(2) -0.003(2)
C7 0.020(2) 0.033(3) 0.017(2) 0.0015(19) 0.0061(18) -0.0016(19)
C8 0.033(3) 0.047(3) 0.030(3) 0.010(2) 0.007(2) 0.015(3)
C9 0.032(3) 0.056(4) 0.037(3) 0.009(3) -0.004(2) -0.020(3)
C10 0.032(3) 0.023(2) 0.0106(19) -0.0005(17) 0.0043(18) 0.0023(19)
C11 0.050(4) 0.049(4) 0.050(4) 0.017(3) 0.029(3) 0.022(3)
C12 0.048(3) 0.013(2) 0.0083(19) -0.0023(16) 0.0075(19) -0.0004(19)
C13 0.056(3) 0.013(2) 0.014(2) 0.0018(17) 0.014(2) -0.001(2)
C14 0.051(4) 0.011(3) 0.017(3) 0.000 0.013(3) 0.000
C15 0.051(4) 0.007(3) 0.019(3) 0.000 0.007(3) 0.000
C16 0.038(3) 0.016(2) 0.017(2) -0.0039(17) 0.0103(19) -0.001(2)
C17 0.053(4) 0.009(3) 0.018(3) 0.000 0.010(3) 0.000
N1 0.091(7) 0.169(10) 0.239(12) 0.090(9) 0.002(8) -0.047(7)
C18 0.092(7) 0.172(10) 0.239(12) 0.086(9) 0.002(8) -0.043(7)
C19 0.086(9) 0.168(12) 0.240(13) 0.099(10) 0.001(9) -0.041(9)
C20 0.091(8) 0.177(11) 0.246(13) 0.084(10) 0.000(9) -0.037(8)
C21 0.107(9) 0.175(12) 0.251(13) 0.091(10) -0.007(9) -0.038(9)
N1B 0.097(7) 0.172(10) 0.244(13) 0.085(9) 0.002(8) -0.046(7)
C18B 0.090(7) 0.168(10) 0.238(12) 0.088(9) 0.003(8) -0.048(7)
C19B 0.102(9) 0.179(12) 0.248(13) 0.084(10) -0.006(9) -0.033(8)
C20B 0.093(8) 0.176(11) 0.246(13) 0.089(10) 0.007(9) -0.049(8)
C21B 0.107(9) 0.179(11) 0.250(13) 0.088(10) -0.003(9) -0.039(9)
N2 0.15(3) 0.16(2) 0.21(3) 0.03(2) 0.11(2) -0.003(19)
C22 0.14(3) 0.16(2) 0.21(3) 0.03(2) 0.11(2) -0.002(19)
C23 0.15(3) 0.16(2) 0.22(3) 0.03(2) 0.11(2) -0.009(19)
N2B 0.16(2) 0.16(2) 0.22(3) 0.03(2) 0.10(2) 0.000(19)
C22B 0.15(3) 0.16(2) 0.22(3) 0.03(2) 0.10(2) -0.004(19)
C23B 0.15(3) 0.17(2) 0.22(3) 0.02(2) 0.11(2) -0.005(19)

loop_
_atom_type_symbol
_atom_type_description
_atom_type_scat_dispersion_real
_atom_type_scat_dispersion_imag
_atom_type_scat_source
C C 0.0033 0.0016 'International Tables Vol C Tables 4.2.6.8 and 6.1.1.4'
H H 0.0000 0.0000 'International Tables Vol C Tables 4.2.6.8 and 6.1.1.4'
N N 0.0061 0.0033 'International Tables Vol C Tables 4.2.6.8 and 6.1.1.4'
O O 0.0106 0.0060 'International Tables Vol C Tables 4.2.6.8 and 6.1.1.4'
Fe Fe 0.3463 0.8444 'International Tables Vol C Tables 4.2.6.8 and 6.1.1.4'

loop_
_geom_angle_atom_site_label_1
_geom_angle_atom_site_label_2
_geom_angle_atom_site_label_3
_geom_angle
_geom_angle_site_symmetry_1
_geom_angle_site_symmetry_3
O9 Fe1 O9 180.0 . 5_666
O9 Fe1 O8 91.72(13) . 5_666
O9 Fe1 O8 88.28(12) 5_666 5_666
O9 Fe1 O8 88.28(12) . .
O9 Fe1 O8 91.72(13) 5_666 .
O8 Fe1 O8 180.0 5_666 .
O9 Fe1 O1 89.14(15) . .
O9 Fe1 O1 90.86(15) 5_666 .
O8 Fe1 O1 91.81(13) 5_666 .
O8 Fe1 O1 88.19(13) . .
O9 Fe1 O1 90.86(15) . 5_666
O9 Fe1 O1 89.14(15) 5_666 5_666
O8 Fe1 O1 88.19(13) 5_666 5_666
O8 Fe1 O1 91.81(13) . 5_666
O1 Fe1 O1 180.0 . 5_666
O11 Fe2 O2 119.99(16) 1_565 .
O11 Fe2 O10 87.82(13) 1_565 5_666
O2 Fe2 O10 93.29(15) . 5_666
O11 Fe2 O8 146.03(15) 1_565 .
O2 Fe2 O8 93.64(13) . .
O10 Fe2 O8 95.36(13) 5_666 .
O11 Fe2 O7 87.41(13) 1_565 2_655
O2 Fe2 O7 88.02(14) . 2_655
O10 Fe2 O7 175.07(13) 5_666 2_655
O8 Fe2 O7 89.30(12) . 2_655
O11 Fe2 O7 89.38(14) 1_565 .
O2 Fe2 O7 146.74(13) . .
O10 Fe2 O7 103.80(14) 5_666 .
O8 Fe2 O7 56.97(11) . .
O7 Fe2 O7 77.39(14) 2_655 .
O12 Fe3 O3 105.7(3) . .
O12 Fe3 O5 101.0(3) . 4
O3 Fe3 O5 87.52(19) . 4
O12 Fe3 O4 92.8(3) . 7_565
O3 Fe3 O4 161.57(18) . 7_565
O5 Fe3 O4 88.78(19) 4 7_565
O12 Fe3 O6 98.2(3) . 6_565
O3 Fe3 O6 86.1(2) . 6_565
O5 Fe3 O6 160.7(2) 4 6_565
O4 Fe3 O6 91.6(2) 7_565 6_565
O12 Fe3 Fe3 171.2(2) . 7_565
O3 Fe3 Fe3 83.05(14) . 7_565
O5 Fe3 Fe3 80.46(15) 4 7_565
O4 Fe3 Fe3 78.53(13) 7_565 7_565
O6 Fe3 Fe3 80.73(15) 6_565 7_565
C7 O1 Fe1 133.4(3) . .
C7 O2 Fe2 134.9(3) . .
C8 O3 Fe3 123.7(4) . .
C8 O4 Fe3 128.0(4) . 7_565
C9 O5 Fe3 126.6(4) . 4_545
C9 O6 Fe3 125.6(4) . 6_566
C10 O7 Fe2 122.8(3) . 2_655
C10 O7 Fe2 87.0(3) . .
Fe2 O7 Fe2 97.25(13) 2_655 .
C10 O8 Fe2 97.7(3) . .
C10 O8 Fe1 137.4(3) . .
Fe2 O8 Fe1 114.62(13) . .
C16 O9 Fe1 143.0(3) . .
C16 O10 Fe2 127.6(3) . 5_666
C17 O11 Fe2 134.3(3) . 1_545
C18 O12 C18B 10(6) . .
C18 O12 Fe3 138.1(19) . .
C18B O12 Fe3 146.0(18) . .
C6 C1 C2 119.4(5) . .
C6 C1 C7 121.3(4) . .
C2 C1 C7 119.3(4) . .
C3 C2 C1 120.9(5) . .
C3 C2 H2 119.6 . .
C1 C2 H2 119.6 . .
C2 C3 C4 119.7(5) . .
C2 C3 C8 119.9(5) . .
C4 C3 C8 120.4(5) . .
C5 C4 C3 120.0(5) . .
C5 C4 H4 120.0 . .
C3 C4 H4 120.0 . .
C4 C5 C6 119.6(5) . .
C4 C5 C9 119.7(5) . .
C6 C5 C9 120.7(5) . .
C1 C6 C5 120.3(5) . .
C1 C6 H6 119.9 . .
C5 C6 H6 119.9 . .
O1 C7 O2 127.3(4) . .
O1 C7 C1 116.8(4) . .
O2 C7 C1 115.9(4) . .
O3 C8 O4 126.2(5) . .
O3 C8 C3 116.5(5) . .
O4 C8 C3 117.3(5) . .
O6 C9 O5 126.2(6) . .
O6 C9 C5 116.9(5) . .
O5 C9 C5 116.9(6) . .
O7 C10 O8 118.3(4) . .
O7 C10 C11 121.0(4) . .
O8 C10 C11 120.6(4) . .
C10 C11 H11A 109.5 . .
C10 C11 H11B 109.5 . .
H11A C11 H11B 109.5 . .
C10 C11 H11C 109.5 . .
H11A C11 H11C 109.5 . .
H11B C11 H11C 109.5 . .
C15 C12 C13 118.9(4) . .
C15 C12 C16 120.5(4) . .
C13 C12 C16 120.5(4) . .
C14 C13 C12 120.4(4) . .
C14 C13 H13 119.8 . .
C12 C13 H13 119.8 . .
C13 C14 C13 120.0(6) . 2_655
C13 C14 C17 120.0(3) . .
C13 C14 C17 120.0(3) 2_655 .
C12 C15 C12 121.3(6) 2_655 .
C12 C15 H15 119.4 2_655 .
C12 C15 H15 119.4 . .
O9 C16 O10 126.0(4) . .
O9 C16 C12 116.2(4) . .
O10 C16 C12 117.7(4) . .
O11 C17 O11 126.7(6) . 2_655
O11 C17 C14 116.7(3) . .
O11 C17 C14 116.7(3) 2_655 .
C18 N1 C20 120(3) . .
C18 N1 C21 124(2) . .
C20 N1 C21 110(2) . .
O12 C18 N1 125(3) . .
O12 C18 C19 119(3) . .
N1 C18 C19 111(2) . .
C18 C19 H19A 109.5 . .
C18 C19 H19B 109.5 . .
H19A C19 H19B 109.5 . .
C18 C19 H19C 109.5 . .
H19A C19 H19C 109.5 . .
H19B C19 H19C 109.5 . .
N1 C20 H20A 109.5 . .
N1 C20 H20B 109.5 . .
H20A C20 H20B 109.5 . .
N1 C20 H20C 109.5 . .
H20A C20 H20C 109.5 . .
H20B C20 H20C 109.5 . .
N1 C21 H21A 109.5 . .
N1 C21 H21B 109.5 . .
H21A C21 H21B 109.5 . .
N1 C21 H21C 109.5 . .
H21A C21 H21C 109.5 . .
H21B C21 H21C 109.5 . .
C18B N1B C20B 126(2) . .
C18B N1B C21B 114(2) . .
C20B N1B C21B 117(2) . .
O12 C18B N1B 116(3) . .
O12 C18B C19B 136(2) . .
N1B C18B C19B 107(3) . .
C18B C19B H19D 109.5 . .
C18B C19B H19E 109.5 . .
H19D C19B H19E 109.5 . .
C18B C19B H19F 109.5 . .
H19D C19B H19F 109.5 . .
H19E C19B H19F 109.5 . .
N1B C20B H20D 109.5 . .
N1B C20B H20E 109.5 . .
H20D C20B H20E 109.5 . .
N1B C20B H20F 109.5 . .
H20D C20B H20F 109.5 . .
H20E C20B H20F 109.5 . .
N1B C21B H21D 109.5 . .
N1B C21B H21E 109.5 . .
H21D C21B H21E 109.5 . .
N1B C21B H21F 109.5 . .
H21D C21B H21F 109.5 . .
H21E C21B H21F 109.5 . .
C23 N2 C22 130(6) . .
C23 N2 H2A 104.8 . .
C22 N2 H2A 104.8 . .
C23 N2 H2B 104.8 . .
C22 N2 H2B 104.8 . .
H2A N2 H2B 105.8 . .
N2 C22 H22A 109.5 . .
N2 C22 H22B 109.5 . .
H22A C22 H22B 109.5 . .
N2 C22 H22C 109.5 . .
H22A C22 H22C 109.5 . .
H22B C22 H22C 109.5 . .
N2 C23 H23A 109.5 . .
N2 C23 H23B 109.5 . .
H23A C23 H23B 109.5 . .
N2 C23 H23C 109.5 . .
H23A C23 H23C 109.5 . .
H23B C23 H23C 109.5 . .
C22B N2B C23B 115(5) . .
N2B C22B H22D 109.5 . .
N2B C22B H22E 109.5 . .
H22D C22B H22E 109.5 . .
N2B C22B H22F 109.5 . .
H22D C22B H22F 109.5 . .
H22E C22B H22F 109.5 . .
N2B C23B H23D 109.5 . .
N2B C23B H23E 109.5 . .
H23D C23B H23E 109.5 . .
N2B C23B H23F 109.5 . .
H23D C23B H23F 109.5 . .
H23E C23B H23F 109.5 . .

loop_
_geom_bond_atom_site_label_1
_geom_bond_atom_site_label_2
_geom_bond_distance
_geom_bond_site_symmetry_2
Fe1 O9 2.049(3) .
Fe1 O9 2.049(3) 5_666
Fe1 O8 2.153(3) 5_666
Fe1 O8 2.153(3) .
Fe1 O1 2.155(3) .
Fe1 O1 2.155(3) 5_666
Fe2 O11 2.022(3) 1_565
Fe2 O2 2.024(3) .
Fe2 O10 2.089(3) 5_666
Fe2 O8 2.150(3) .
Fe2 O7 2.265(3) 2_655
Fe2 O7 2.380(3) .
Fe3 O12 2.019(6) .
Fe3 O3 2.052(4) .
Fe3 O5 2.082(4) 4
Fe3 O4 2.082(4) 7_565
Fe3 O6 2.096(4) 6_565
Fe3 Fe3 2.8998(15) 7_565
O1 C7 1.237(6) .
O2 C7 1.253(6) .
O3 C8 1.252(7) .
O4 C8 1.257(7) .
O4 Fe3 2.082(4) 7_565
O5 C9 1.247(7) .
O5 Fe3 2.082(4) 4_545
O6 C9 1.245(8) .
O6 Fe3 2.096(4) 6_566
O7 C10 1.263(6) .
O7 Fe2 2.265(3) 2_655
O8 C10 1.264(6) .
O9 C16 1.257(5) .
O10 C16 1.260(6) .
O10 Fe2 2.089(3) 5_666
O11 C17 1.257(4) .
O11 Fe2 2.022(3) 1_545
O12 C18 1.11(4) .
O12 C18B 1.19(3) .
C1 C6 1.386(7) .
C1 C2 1.400(7) .
C1 C7 1.525(6) .
C2 C3 1.373(7) .
C2 H2 0.9300 .
C3 C4 1.401(8) .
C3 C8 1.517(7) .
C4 C5 1.395(8) .
C4 H4 0.9300 .
C5 C6 1.396(7) .
C5 C9 1.513(8) .
C6 H6 0.9300 .
C10 C11 1.487(7) .
C11 H11A 0.9600 .
C11 H11B 0.9600 .
C11 H11C 0.9600 .
C12 C15 1.396(5) .
C12 C13 1.403(6) .
C12 C16 1.495(6) .
C13 C14 1.393(5) .
C13 H13 0.9300 .
C14 C13 1.393(5) 2_655
C14 C17 1.494(9) .
C15 C12 1.396(5) 2_655
C15 H15 0.9300 .
C17 O11 1.257(4) 2_655
N1 C18 1.433(10) .
N1 C20 1.451(10) .
N1 C21 1.467(10) .
C18 C19 1.505(10) .
C19 H19A 0.9600 .
C19 H19B 0.9600 .
C19 H19C 0.9600 .
C20 H20A 0.9600 .
C20 H20B 0.9600 .
C20 H20C 0.9600 .
C21 H21A 0.9600 .
C21 H21B 0.9600 .
C21 H21C 0.9600 .
N1B C18B 1.433(10) .
N1B C20B 1.459(10) .
N1B C21B 1.463(10) .
C18B C19B 1.502(10) .
C19B H19D 0.9600 .
C19B H19E 0.9600 .
C19B H19F 0.9600 .
C20B H20D 0.9600 .
C20B H20E 0.9600 .
C20B H20F 0.9600 .
C21B H21D 0.9600 .
C21B H21E 0.9600 .
C21B H21F 0.9600 .
N2 C23 1.448(10) .
N2 C22 1.454(10) .
N2 H2A 0.9000 .
N2 H2B 0.9000 .
C22 H22A 0.9600 .
C22 H22B 0.9600 .
C22 H22C 0.9600 .
C23 H23A 0.9600 .
C23 H23B 0.9600 .
C23 H23C 0.9600 .
N2B C22B 1.453(10) .
N2B C23B 1.458(10) .
C22B H22D 0.9600 .
C22B H22E 0.9600 .
C22B H22F 0.9600 .
C23B H23D 0.9600 .
C23B H23E 0.9600 .
C23B H23F 0.9600 .

loop_
_platon_squeeze_void_nr
_platon_squeeze_void_average_x
_platon_squeeze_void_average_y
_platon_squeeze_void_average_z
_platon_squeeze_void_volume
_platon_squeeze_void_count_electrons
_platon_squeeze_void_content
1 0.250 0.250 1.000 92 0 ' '
2 0.750 0.250 0.500 92 0 ' '
3 0.250 0.750 0.500 92 0 ' '
4 0.750 0.750 1.000 92 0 ' '
